data_4320440
loop_
_publ_author_name
'Kin-ya Akiba'
'Ryo Nadano'
'Wataru Satoh'
'Yohsuke Yamamoto'
'Shigeru Nagase'
'Zhongping Ou'
'Xiaoyu Tan'
'Karl M. Kadish'

_publ_section_title
;
 Synthesis, Structure, Electrochemistry, and Spectroelectrochemistry of
 Hypervalent Phosphorus(V) Octaethylporphyrins and Theoretical Analysis of
 the Nature of the PO Bond in P(OEP)(CH2CH3)(O)
;
_journal_name_full 'Inorganic Chemistry'
_journal_page_first 5553
_journal_page_last 5567
_journal_paper_doi 10.1021/ic010595e
_journal_volume 40
_journal_year 2001
_chemical_formula_sum 'C38 H51 N4 O2 P'
_chemical_formula_weight 626.82
_space_group_IT_number 4
_symmetry_cell_setting monoclinic
_symmetry_Int_Tables_number 4
_symmetry_space_group_name_Hall 'P 2yb'
_symmetry_space_group_name_H-M 'P 1 21 1'
_cell_angle_alpha 90
_cell_angle_beta 98.05(3)
_cell_angle_gamma 90
_cell_formula_units_Z 2
_cell_length_a 10.990(3)
_cell_length_b 15.570(4)
_cell_length_c 10.251(3)
_cell_measurement_reflns_used 26
_cell_measurement_temperature 298
_cell_measurement_theta_max 27
_cell_measurement_theta_min 12
_cell_volume 1736.8(8)
_computing_data_reduction 'teXsan Ver. 1.11'
_computing_publication_material 'teXsan Ver. 1.11'
_computing_structure_refinement 'teXsan Ver. 1.10'
_computing_structure_solution SIR92
_diffrn_measured_fraction_theta_full 0.9978
_diffrn_measured_fraction_theta_max 0.9978
_diffrn_measurement_device 'Mac Science MXC3'
_diffrn_measurement_method theta/2theta
_diffrn_radiation_detector 'scintillation counter'
_diffrn_radiation_type 'Mo K\a'
_diffrn_radiation_wavelength 0.7107
_diffrn_reflns_av_R_equivalents 0.039
_diffrn_reflns_limit_h_max 12
_diffrn_reflns_limit_h_min -13
_diffrn_reflns_limit_k_max 18
_diffrn_reflns_limit_k_min -4
_diffrn_reflns_limit_l_max 12
_diffrn_reflns_limit_l_min 0
_diffrn_reflns_number 3412
_diffrn_reflns_theta_full 24.98
_diffrn_reflns_theta_max 24.98
_exptl_absorpt_coefficient_mu 0.81
_exptl_absorpt_correction_type none
_exptl_crystal_colour violet
_exptl_crystal_density_diffrn 1.199
_exptl_crystal_density_meas ?
_exptl_crystal_density_method 'not measured'
_exptl_crystal_description plate
_exptl_crystal_F_000 676.00
_exptl_crystal_size_max 0.35
_exptl_crystal_size_mid 0.25
_exptl_crystal_size_min 0.15
_refine_diff_density_max 0.37
_refine_diff_density_min -0.40
_refine_ls_extinction_method none
_refine_ls_goodness_of_fit_ref 1.156
_refine_ls_hydrogen_treatment noref
_refine_ls_number_parameters 406
_refine_ls_number_reflns 2184
_refine_ls_R_factor_gt 0.0737
_refine_ls_shift/su_max 0.0023
_refine_ls_structure_factor_coef F
_refine_ls_weighting_details 'w = 1/[\s^2^(Fo) + 0.00436|Fo|^2^]'
_refine_ls_weighting_scheme calc
_refine_ls_wR_factor_ref 0.1103
_reflns_number_gt 1609
_reflns_number_total 3165
_reflns_threshold_expression F^2^>2.0\s(F^2^)
_cod_data_source_file ic010595e_05.cif
_cod_data_source_block OEPPEt_O(3b)
_cod_depositor_comments
;
The following automatic conversions were performed:

'_exptl_crystal_density_meas' value 'not measured' was changed to '?'
- the value is perceived as not measured.

Automatic conversion script
Id: cif_fix_values 3008 2015-01-20 13:52:24Z robertas 
;
_cod_original_formula_sum 'C38 H51 N4 O2 P '
_cod_database_code 4320440

loop_
_symmetry_equiv_pos_as_xyz
x,y,z
-x,1/2+y,-z

loop_
_atom_site_label
_atom_site_type_symbol
_atom_site_fract_x
_atom_site_fract_y
_atom_site_fract_z
_atom_site_U_iso_or_equiv
_atom_site_adp_type
_atom_site_occupancy
_atom_site_calc_flag
_atom_site_refinement_flags
_atom_site_disorder_assembly
_atom_site_disorder_group
P(1) P 0.5104(3) 0.142(1) 0.8017(3) 0.0294(6) Uani 1.00 d . . .
O(1) O 0.5782(6) 0.136(1) 0.9361(6) 0.031(2) Uani 1.00 d . . .
O(2) O 0.766(1) 0.227(2) 1.072(1) 0.109(5) Uani 1.00 d . . .
N(1) N 0.5462(8) 0.021(2) 0.7555(8) 0.033(2) Uani 1.00 d . . .
N(2) N 0.6663(8) 0.181(2) 0.7290(9) 0.037(2) Uani 1.00 d . . .
N(3) N 0.4676(8) 0.266(2) 0.8231(8) 0.028(2) Uani 1.00 d . . .
N(4) N 0.3505(8) 0.106(2) 0.8539(9) 0.030(2) Uani 1.00 d . . .
C(1) C 0.443(1) 0.153(2) 0.6238(10) 0.038(3) Uani 1.00 d . . .
C(2) C 0.315(1) 0.122(2) 0.584(1) 0.069(5) Uani 1.00 d . . .
C(3) C 0.486(1) -0.050(2) 0.784(1) 0.037(3) Uani 1.00 d . . .
C(4) C 0.542(1) -0.128(2) 0.746(1) 0.037(3) Uani 1.00 d . . .
C(5) C 0.643(1) -0.102(2) 0.693(1) 0.040(3) Uani 1.00 d . . .
C(6) C 0.650(1) -0.008(2) 0.706(1) 0.036(3) Uani 1.00 d . . .
C(7) C 0.746(1) 0.042(2) 0.677(1) 0.043(3) Uani 1.00 d . . .
C(8) C 0.7553(10) 0.130(2) 0.6917(10) 0.035(3) Uani 1.00 d . . .
C(9) C 0.8586(10) 0.178(2) 0.665(1) 0.038(3) Uani 1.00 d . . .
C(10) C 0.834(1) 0.263(2) 0.692(1) 0.040(3) Uani 1.00 d . . .
C(11) C 0.711(1) 0.264(2) 0.727(1) 0.037(3) Uani 1.00 d . . .
C(12) C 0.6504(9) 0.335(2) 0.7616(9) 0.029(3) Uani 1.00 d . . .
C(13) C 0.5373(9) 0.338(2) 0.8029(9) 0.026(2) Uani 1.00 d . . .
C(14) C 0.476(1) 0.415(2) 0.841(1) 0.035(3) Uani 1.00 d . . .
C(15) C 0.371(1) 0.389(2) 0.880(1) 0.034(3) Uani 1.00 d . . .
C(16) C 0.367(1) 0.298(2) 0.873(1) 0.031(3) Uani 1.00 d . . .
C(17) C 0.2734(9) 0.248(2) 0.908(1) 0.035(3) Uani 1.00 d . . .
C(18) C 0.2678(10) 0.159(2) 0.901(1) 0.034(3) Uani 1.00 d . . .
C(19) C 0.174(1) 0.105(2) 0.943(1) 0.034(3) Uani 1.00 d . . .
C(20) C 0.202(1) 0.024(2) 0.926(1) 0.033(3) Uani 1.00 d . . .
C(21) C 0.3166(10) 0.022(2) 0.870(1) 0.034(3) Uani 1.00 d . . .
C(22) C 0.374(1) -0.051(2) 0.837(1) 0.047(4) Uani 1.00 d . . .
C(23) C 0.494(1) -0.218(2) 0.754(2) 0.057(4) Uani 1.00 d . . .
C(24) C 0.388(1) -0.235(2) 0.651(2) 0.079(5) Uani 1.00 d . . .
C(25) C 0.738(1) -0.155(2) 0.634(1) 0.045(3) Uani 1.00 d . . .
C(26) C 0.732(2) -0.140(2) 0.485(1) 0.070(5) Uani 1.00 d . . .
C(27) C 0.976(1) 0.144(2) 0.619(1) 0.060(4) Uani 1.00 d . . .
C(28) C 0.957(2) 0.137(2) 0.469(2) 0.101(6) Uani 1.00 d . . .
C(29) C 0.913(1) 0.339(2) 0.678(1) 0.056(4) Uani 1.00 d . . .
C(30) C 0.880(2) 0.392(2) 0.551(2) 0.097(6) Uani 1.00 d . . .
C(31) C 0.526(1) 0.504(2) 0.822(1) 0.044(3) Uani 1.00 d . . .
C(32) C 0.506(1) 0.533(2) 0.680(1) 0.057(4) Uani 1.00 d . . .
C(33) C 0.277(1) 0.449(2) 0.932(1) 0.053(4) Uani 1.00 d . . .
C(34) C 0.187(1) 0.482(2) 0.830(2) 0.076(5) Uani 1.00 d . . .
C(35) C 0.065(1) 0.140(2) 0.998(1) 0.046(3) Uani 1.00 d . . .
C(36) C 0.095(1) 0.156(2) 1.147(1) 0.076(5) Uani 1.00 d . . .
C(37) C 0.135(1) -0.057(2) 0.958(1) 0.058(4) Uani 1.00 d . . .
C(38) C 0.046(2) -0.087(2) 0.846(2) 0.100(7) Uani 1.00 d . . .
H(1) H 0.8335 0.0117 0.6530 0.0541 Uiso 1.00 calc . . .
H(2) H 0.6937 0.3867 0.7763 0.0369 Uiso 1.00 calc . . .
H(3) H 0.1921 0.2849 0.9166 0.1405 Uiso 1.00 calc . . .
H(4) H 0.3401 -0.1120 0.8734 0.1781 Uiso 1.00 calc . . .
H(5) H 0.4218 0.2090 0.5806 0.0511 Uiso 1.00 calc . . .
H(6) H 0.4759 0.1204 0.5498 0.0511 Uiso 1.00 calc . . .
H(7) H 0.5463 -0.2711 0.7162 0.0604 Uiso 1.00 calc . . .
H(8) H 0.4660 -0.2473 0.8239 0.0604 Uiso 1.00 calc . . .
H(9) H 0.8171 -0.1395 0.6751 0.0565 Uiso 1.00 calc . . .
H(10) H 0.7263 -0.2161 0.6543 0.0565 Uiso 1.00 calc . . .
H(11) H 1.0674 0.1566 0.6361 0.0806 Uiso 1.00 calc . . .
H(12) H 0.9863 0.0752 0.6383 0.0806 Uiso 1.00 calc . . .
H(13) H 0.8754 0.3927 0.7237 0.0827 Uiso 1.00 calc . . .
H(14) H 0.9890 0.3467 0.6819 0.0827 Uiso 1.00 calc . . .
H(15) H 0.4788 0.5508 0.8613 0.0446 Uiso 1.00 calc . . .
H(16) H 0.6093 0.5174 0.8473 0.0446 Uiso 1.00 calc . . .
H(17) H 0.2232 0.4348 1.0024 0.0912 Uiso 1.00 calc . . .
H(18) H 0.2990 0.5135 0.9673 0.0912 Uiso 1.00 calc . . .
H(19) H 0.0270 0.1976 0.9542 0.0624 Uiso 1.00 calc . . .
H(20) H -0.0160 0.1055 0.9833 0.0624 Uiso 1.00 calc . . .
H(21) H 0.1758 -0.1160 0.9723 0.0697 Uiso 1.00 calc . . .
H(22) H 0.0784 -0.0636 1.0344 0.0697 Uiso 1.00 calc . . .
H(23) H 0.2651 0.1491 0.6291 0.0603 Uiso 1.00 calc . . .
H(24) H 0.2888 0.1261 0.4876 0.0603 Uiso 1.00 calc . . .
H(25) H 0.3193 0.0601 0.6007 0.0603 Uiso 1.00 calc . . .
H(26) H 0.3326 -0.1923 0.6780 0.0683 Uiso 1.00 calc . . .
H(27) H 0.4129 -0.2160 0.5703 0.0683 Uiso 1.00 calc . . .
H(28) H 0.3564 -0.2880 0.6475 0.0683 Uiso 1.00 calc . . .
H(29) H 0.7332 -0.0828 0.4501 0.0458 Uiso 1.00 calc . . .
H(30) H 0.7844 -0.1745 0.4340 0.0458 Uiso 1.00 calc . . .
H(31) H 0.6440 -0.1604 0.4292 0.0458 Uiso 1.00 calc . . .
H(32) H 0.9533 0.1977 0.4379 0.1465 Uiso 1.00 calc . . .
H(33) H 1.0118 0.1081 0.4239 0.1465 Uiso 1.00 calc . . .
H(34) H 0.8739 0.1155 0.4399 0.1465 Uiso 1.00 calc . . .
H(35) H 0.9096 0.4387 0.5296 0.0708 Uiso 1.00 calc . . .
H(36) H 0.9001 0.3456 0.4753 0.0708 Uiso 1.00 calc . . .
H(37) H 0.7852 0.3902 0.5165 0.0708 Uiso 1.00 calc . . .
H(38) H 0.5304 0.5947 0.6494 0.0408 Uiso 1.00 calc . . .
H(39) H 0.5479 0.4993 0.6123 0.0408 Uiso 1.00 calc . . .
H(40) H 0.4179 0.5336 0.6265 0.0408 Uiso 1.00 calc . . .
H(41) H 0.1209 0.5114 0.8480 0.0713 Uiso 1.00 calc . . .
H(42) H 0.2253 0.4982 0.7625 0.0713 Uiso 1.00 calc . . .
H(43) H 0.1485 0.4203 0.7985 0.0713 Uiso 1.00 calc . . .
H(44) H 0.1136 0.1081 1.1940 0.1138 Uiso 1.00 calc . . .
H(45) H 0.1560 0.2003 1.1649 0.1138 Uiso 1.00 calc . . .
H(46) H 0.0215 0.1840 1.1882 0.1138 Uiso 1.00 calc . . .
H(47) H -0.0145 -0.0245 0.8229 0.0796 Uiso 1.00 calc . . .
H(48) H 0.0810 -0.0797 0.7624 0.0796 Uiso 1.00 calc . . .
H(49) H -0.0163 -0.1237 0.8358 0.0796 Uiso 1.00 calc . . .
H(50) H 0.6599 0.2255 1.0338 0.0690 Uiso 1.00 calc . . .
H(51) H 0.8262 0.2059 1.0006 0.0690 Uiso 1.00 calc . . .

loop_
_atom_site_aniso_label
_atom_site_aniso_U_11
_atom_site_aniso_U_22
_atom_site_aniso_U_33
_atom_site_aniso_U_12
_atom_site_aniso_U_13
_atom_site_aniso_U_23
P(1) 0.032(1) 0.025(1) 0.032(1) 0.000(1) 0.0078(10) 0.001(1)
O(1) 0.037(4) 0.019(3) 0.035(3) 0.002(4) 0.003(2) 0.007(4)
O(2) 0.101(9) 0.12(1) 0.100(9) -0.025(9) 0.007(7) -0.020(8)
N(1) 0.040(5) 0.026(2) 0.034(5) 0.005(4) 0.013(4) 0.000(4)
N(2) 0.036(4) 0.036(5) 0.042(6) -0.003(3) 0.019(4) 0.009(4)
N(3) 0.030(4) 0.022(2) 0.033(5) -0.004(3) 0.011(4) 0.005(4)
N(4) 0.035(4) 0.029(4) 0.029(5) -0.008(3) 0.015(4) -0.003(4)
C(1) 0.053(6) 0.038(8) 0.026(3) 0.004(6) 0.018(4) -0.012(5)
C(2) 0.051(6) 0.12(1) 0.039(7) -0.019(8) 0.016(6) -0.014(8)
C(3) 0.042(6) 0.025(4) 0.044(7) 0.008(4) 0.007(5) 0.012(5)
C(4) 0.051(7) 0.022(4) 0.038(6) -0.007(4) 0.000(5) -0.007(5)
C(5) 0.057(7) 0.032(4) 0.035(6) -0.004(5) 0.011(5) -0.005(5)
C(6) 0.038(6) 0.031(4) 0.040(7) 0.013(4) 0.008(5) -0.002(5)
C(7) 0.046(7) 0.040(5) 0.042(7) -0.003(5) -0.001(6) 0.014(6)
C(8) 0.036(5) 0.042(5) 0.027(5) -0.005(4) 0.006(4) -0.010(5)
C(9) 0.022(5) 0.057(6) 0.034(6) 0.008(4) -0.001(4) 0.004(5)
C(10) 0.036(5) 0.053(5) 0.031(6) -0.007(5) 0.000(5) 0.004(5)
C(11) 0.043(6) 0.033(4) 0.039(6) -0.002(4) 0.020(5) -0.019(5)
C(12) 0.033(5) 0.024(5) 0.032(5) -0.010(4) 0.009(4) -0.001(5)
C(13) 0.030(4) 0.025(4) 0.021(5) -0.014(4) -0.002(4) -0.007(4)
C(14) 0.037(6) 0.029(5) 0.041(6) 0.001(4) 0.013(5) -0.002(5)
C(15) 0.035(6) 0.037(4) 0.031(6) 0.001(4) 0.003(5) 0.001(5)
C(16) 0.028(5) 0.037(4) 0.028(6) -0.006(4) 0.007(4) -0.005(5)
C(17) 0.020(5) 0.038(4) 0.050(7) 0.000(5) 0.017(5) -0.013(5)
C(18) 0.026(5) 0.036(4) 0.042(6) 0.000(4) 0.013(4) 0.007(5)
C(19) 0.047(6) 0.035(4) 0.028(6) -0.013(4) 0.027(5) 0.004(5)
C(20) 0.036(5) 0.040(4) 0.025(5) -0.005(5) 0.010(4) -0.013(5)
C(21) 0.032(6) 0.032(4) 0.040(6) -0.007(4) 0.014(5) 0.014(5)
C(22) 0.043(7) 0.028(6) 0.074(9) -0.013(5) 0.025(6) 0.001(6)
C(23) 0.051(8) 0.023(5) 0.10(1) -0.008(6) 0.030(6) 0.000(7)
C(24) 0.073(10) 0.07(1) 0.09(1) 0.001(9) 0.015(7) -0.026(9)
C(25) 0.055(7) 0.019(6) 0.059(6) 0.003(5) 0.005(6) -0.002(5)
C(26) 0.11(1) 0.047(8) 0.060(6) 0.010(8) 0.044(9) -0.007(7)
C(27) 0.031(6) 0.078(9) 0.076(7) 0.019(7) 0.028(6) -0.012(9)
C(28) 0.08(1) 0.15(2) 0.077(7) 0.04(1) 0.037(9) -0.04(1)
C(29) 0.034(7) 0.048(7) 0.093(8) -0.004(5) 0.029(6) -0.019(6)
C(30) 0.13(2) 0.054(9) 0.12(1) -0.046(10) 0.05(1) 0.040(9)
C(31) 0.068(9) 0.026(6) 0.044(5) -0.004(6) 0.028(6) -0.008(5)
C(32) 0.09(1) 0.032(7) 0.048(6) 0.002(7) 0.016(7) 0.005(6)
C(33) 0.059(8) 0.037(7) 0.072(8) 0.012(6) 0.038(6) -0.009(6)
C(34) 0.037(8) 0.09(1) 0.10(1) 0.029(7) 0.009(7) -0.022(9)
C(35) 0.043(6) 0.037(6) 0.065(6) -0.016(6) 0.037(5) -0.008(7)
C(36) 0.08(1) 0.09(1) 0.067(6) -0.009(9) 0.044(8) -0.033(9)
C(37) 0.049(8) 0.049(8) 0.082(8) -0.015(6) 0.032(6) 0.012(7)
C(38) 0.08(1) 0.12(2) 0.09(1) -0.04(1) -0.010(9) 0.01(1)

loop_
_atom_type_symbol
_atom_type_description
_atom_type_scat_dispersion_real
_atom_type_scat_dispersion_imag
_atom_type_scat_source
C C 0.003 0.002
;International Tables for Crystallography
(1992, Vol. C, Tables 4.2.6.8 and 6.1.1.1)
;
H H 0.000 0.000
;International Tables for Crystallography
(1992, Vol. C, Table 6.1.1.2)
;
N N 0.006 0.003
;International Tables for Crystallography
(1992, Vol. C, Tables 4.2.6.8 and 6.1.1.1)
;
O O 0.011 0.006
;International Tables for Crystallography
(1992, Vol. C, Tables 4.2.6.8 and 6.1.1.1)
;
P P 0.102 0.094
;International Tables for Crystallography
(1992, Vol. C, Tables 4.2.6.8 and 6.1.1.1)
;

loop_
_geom_angle_atom_site_label_1
_geom_angle_atom_site_label_2
_geom_angle_atom_site_label_3
_geom_angle
_geom_angle_site_symmetry_1
_geom_angle_site_symmetry_2
_geom_angle_site_symmetry_3
_geom_angle_publ_flag
O(1) P(1) N(1) 94.1(4) . . . yes
O(1) P(1) N(2) 91.1(5) . . . yes
O(1) P(1) N(3) 93.1(4) . . . yes
O(1) P(1) N(4) 94.6(4) . . . yes
O(1) P(1) C(1) 172.7(6) . . . yes
N(1) P(1) N(2) 89.3(4) . . . yes
N(1) P(1) N(3) 172.6(4) . . . yes
N(1) P(1) N(4) 90.7(4) . . . yes
N(1) P(1) C(1) 85.6(5) . . . yes
N(2) P(1) N(3) 88.7(4) . . . yes
N(2) P(1) N(4) 174.2(5) . . . yes
N(2) P(1) C(1) 81.6(5) . . . yes
N(3) P(1) N(4) 90.5(4) . . . yes
N(3) P(1) C(1) 87.0(5) . . . yes
N(4) P(1) C(1) 92.6(5) . . . yes
P(1) N(1) C(3) 127.4(8) . . . yes
P(1) N(1) C(6) 126.6(8) . . . yes
C(3) N(1) C(6) 105.4(10) . . . yes
P(1) N(2) C(8) 127.1(8) . . . yes
P(1) N(2) C(11) 126.6(8) . . . yes
C(8) N(2) C(11) 105.7(10) . . . yes
P(1) N(3) C(13) 128.1(8) . . . yes
P(1) N(3) C(16) 126.9(8) . . . yes
C(13) N(3) C(16) 104.8(10) . . . yes
P(1) N(4) C(18) 126.1(8) . . . yes
P(1) N(4) C(21) 124.0(8) . . . yes
C(18) N(4) C(21) 109.1(10) . . . yes
P(1) C(1) C(2) 117.6(9) . . . yes
N(1) C(3) C(4) 112(1) . . . yes
N(1) C(3) C(22) 124(1) . . . yes
C(4) C(3) C(22) 122(1) . . . yes
C(3) C(4) C(5) 105(1) . . . yes
C(3) C(4) C(23) 127(1) . . . yes
C(5) C(4) C(23) 127(1) . . . yes
C(4) C(5) C(6) 107(1) . . . yes
C(4) C(5) C(25) 129(1) . . . yes
C(6) C(5) C(25) 122(1) . . . yes
N(1) C(6) C(5) 108(1) . . . yes
N(1) C(6) C(7) 125(1) . . . yes
C(5) C(6) C(7) 125(1) . . . yes
C(6) C(7) C(8) 126(1) . . . yes
N(2) C(8) C(7) 124(1) . . . yes
N(2) C(8) C(9) 111(1) . . . yes
C(7) C(8) C(9) 123(1) . . . yes
C(8) C(9) C(10) 106(1) . . . yes
C(8) C(9) C(27) 127(1) . . . yes
C(10) C(9) C(27) 125(1) . . . yes
C(9) C(10) C(11) 106(1) . . . yes
C(9) C(10) C(29) 127(1) . . . yes
C(11) C(10) C(29) 126(1) . . . yes
N(2) C(11) C(10) 109(1) . . . yes
N(2) C(11) C(12) 124(1) . . . yes
C(10) C(11) C(12) 125(1) . . . yes
C(11) C(12) C(13) 126(1) . . . yes
N(3) C(13) C(12) 124(1) . . . yes
N(3) C(13) C(14) 109.5(9) . . . yes
C(12) C(13) C(14) 125(1) . . . yes
C(13) C(14) C(15) 106(1) . . . yes
C(13) C(14) C(31) 121(1) . . . yes
C(15) C(14) C(31) 131(1) . . . yes
C(14) C(15) C(16) 108(1) . . . yes
C(14) C(15) C(33) 124(1) . . . yes
C(16) C(15) C(33) 127(1) . . . yes
N(3) C(16) C(15) 110(1) . . . yes
N(3) C(16) C(17) 123(1) . . . yes
C(15) C(16) C(17) 125(1) . . . yes
C(16) C(17) C(18) 125(1) . . . yes
N(4) C(18) C(17) 126(1) . . . yes
N(4) C(18) C(19) 107(1) . . . yes
C(17) C(18) C(19) 126(1) . . . yes
C(18) C(19) C(20) 108(1) . . . yes
C(18) C(19) C(35) 122(1) . . . yes
C(20) C(19) C(35) 128(1) . . . yes
C(19) C(20) C(21) 108(1) . . . yes
C(19) C(20) C(37) 129(1) . . . yes
C(21) C(20) C(37) 122(1) . . . yes
N(4) C(21) C(20) 106(1) . . . yes
N(4) C(21) C(22) 128(1) . . . yes
C(20) C(21) C(22) 125(1) . . . yes
C(3) C(22) C(21) 123(1) . . . yes
C(4) C(23) C(24) 111(1) . . . yes
C(5) C(25) C(26) 112(1) . . . yes
C(9) C(27) C(28) 109(1) . . . yes
C(10) C(29) C(30) 115(1) . . . yes
C(14) C(31) C(32) 113(1) . . . yes
C(15) C(33) C(34) 112(1) . . . yes
C(19) C(35) C(36) 111(1) . . . yes
C(20) C(37) C(38) 112(1) . . . yes

loop_
_geom_bond_atom_site_label_1
_geom_bond_atom_site_label_2
_geom_bond_distance
_geom_bond_site_symmetry_1
_geom_bond_site_symmetry_2
_geom_bond_publ_flag
P(1) O(1) 1.475(7) . . yes
P(1) N(1) 2.00(1) . . yes
P(1) N(2) 2.051(10) . . yes
P(1) N(3) 2.01(1) . . yes
P(1) N(4) 1.985(10) . . yes
P(1) C(1) 1.88(1) . . yes
N(1) C(3) 1.34(2) . . yes
N(1) C(6) 1.39(1) . . yes
N(2) C(8) 1.36(2) . . yes
N(2) C(11) 1.38(2) . . yes
N(3) C(13) 1.39(1) . . yes
N(3) C(16) 1.37(1) . . yes
N(4) C(18) 1.36(1) . . yes
N(4) C(21) 1.39(1) . . yes
C(1) C(2) 1.50(2) . . yes
C(3) C(4) 1.44(2) . . yes
C(3) C(22) 1.41(2) . . yes
C(4) C(5) 1.36(2) . . yes
C(4) C(23) 1.50(2) . . yes
C(5) C(6) 1.46(2) . . yes
C(5) C(25) 1.52(2) . . yes
C(6) C(7) 1.38(2) . . yes
C(7) C(8) 1.37(2) . . yes
C(8) C(9) 1.42(2) . . yes
C(9) C(10) 1.38(2) . . yes
C(9) C(27) 1.53(2) . . yes
C(10) C(11) 1.45(2) . . yes
C(10) C(29) 1.50(2) . . yes
C(11) C(12) 1.37(2) . . yes
C(12) C(13) 1.37(1) . . yes
C(13) C(14) 1.45(2) . . yes
C(14) C(15) 1.33(2) . . yes
C(14) C(31) 1.51(2) . . yes
C(15) C(16) 1.41(2) . . yes
C(15) C(33) 1.55(2) . . yes
C(16) C(17) 1.38(2) . . yes
C(17) C(18) 1.38(2) . . yes
C(18) C(19) 1.45(2) . . yes
C(19) C(20) 1.31(2) . . yes
C(19) C(35) 1.49(2) . . yes
C(20) C(21) 1.46(2) . . yes
C(20) C(37) 1.52(2) . . yes
C(21) C(22) 1.35(2) . . yes
C(23) C(24) 1.49(2) . . yes
C(25) C(26) 1.54(2) . . yes
C(27) C(28) 1.52(2) . . yes
C(29) C(30) 1.53(2) . . yes
C(31) C(32) 1.51(2) . . yes
C(33) C(34) 1.43(2) . . yes
C(35) C(36) 1.53(2) . . yes
C(37) C(38) 1.48(2) . . yes

loop_
_geom_contact_atom_site_label_1
_geom_contact_atom_site_label_2
_geom_contact_distance
_geom_contact_site_symmetry_1
_geom_contact_site_symmetry_2
_geom_contact_publ_flag
O(1) O(2) 2.72(1) . . ?
O(1) C(33) 3.50(2) . 2_647 ?
O(1) C(31) 3.53(1) . 2_647 ?
O(2) C(11) 3.55(2) . . ?
O(2) C(37) 3.55(2) . 2_657 ?
O(2) C(24) 3.56(2) . 2_657 ?
O(2) C(38) 3.59(3) . 2_657 ?
C(14) C(22) 3.52(2) . 2_657 ?
C(21) C(31) 3.39(2) . 2_647 ?
